data_7058736
loop_
_publ_author_name
'Yang, Xiaoming'
'Wang, Yanna'
'Li, Zhimin'
'Du, Jiang'
'Wang, Lin'
'Zhang, Tonglai'

_publ_section_title
;
 Energetic transition metal complexes based on methyl carbazate and picric
 acid: syntheses, structures, physicochemical properties and catalysis on
 the thermal decomposition of ammonium perchlorate
;
_journal_issue 35
_journal_name_full 'New Journal of Chemistry'
_journal_page_first 14159
_journal_paper_doi 10.1039/C9NJ03591E
_journal_volume 43
_journal_year 2019
_chemical_formula_moiety 'C4 H16 N4 O6 Zn, 2(C6 H2 N3 O7)'
_chemical_formula_sum 'C16 H20 N10 O20 Zn'
_chemical_formula_weight 737.79
_space_group_crystal_system triclinic
_space_group_IT_number 2
_space_group_name_Hall '-P 1'
_space_group_name_H-M_alt 'P -1'
_symmetry_space_group_name_Hall '-P 1'
_symmetry_space_group_name_H-M 'P -1'
_atom_sites_solution_hydrogens mixed
_atom_sites_solution_primary dual
_audit_creation_date 2018-08-01
_audit_creation_method
;
Olex2 1.2
(compiled 2018.05.29 svn.r3508 for OlexSys, GUI svn.r5506)
;
_audit_update_record
;
2018-11-27 deposited with the CCDC.    2019-08-06 downloaded from the CCDC.
;
_cell_angle_alpha 96.25(3)
_cell_angle_beta 92.51(3)
_cell_angle_gamma 105.12(3)
_cell_formula_units_Z 1
_cell_length_a 7.1016(14)
_cell_length_b 7.9404(16)
_cell_length_c 12.364(3)
_cell_measurement_reflns_used 2399
_cell_measurement_temperature 153(2)
_cell_measurement_theta_max 27.4816
_cell_measurement_theta_min 2.6781
_cell_volume 667.2(3)
_computing_molecular_graphics 'Olex2 (Dolomanov et al., 2009)'
_computing_publication_material 'Olex2 (Dolomanov et al., 2009)'
_computing_structure_refinement 'ShelXL (Sheldrick, 2015)'
_computing_structure_solution 'ShelXT (Sheldrick, 2015)'
_diffrn_ambient_temperature 153.15
_diffrn_measured_fraction_theta_full 0.991
_diffrn_measured_fraction_theta_max 0.984
_diffrn_measurement_device_type 'multiwire proportional'
_diffrn_measurement_method 'phi and omega scans'
_diffrn_radiation_monochromator graphite
_diffrn_radiation_type MoK\a
_diffrn_radiation_wavelength 0.71073
_diffrn_reflns_av_R_equivalents 0.0411
_diffrn_reflns_av_unetI/netI 0.0497
_diffrn_reflns_Laue_measured_fraction_full 0.991
_diffrn_reflns_Laue_measured_fraction_max 0.984
_diffrn_reflns_limit_h_max 9
_diffrn_reflns_limit_h_min -9
_diffrn_reflns_limit_k_max 10
_diffrn_reflns_limit_k_min -10
_diffrn_reflns_limit_l_max 15
_diffrn_reflns_limit_l_min -16
_diffrn_reflns_number 6521
_diffrn_reflns_point_group_measured_fraction_full 0.991
_diffrn_reflns_point_group_measured_fraction_max 0.984
_diffrn_reflns_theta_full 25.242
_diffrn_reflns_theta_max 27.490
_diffrn_reflns_theta_min 2.678
_exptl_absorpt_coefficient_mu 1.035
_exptl_absorpt_correction_T_max 1.0000
_exptl_absorpt_correction_T_min 0.8403
_exptl_absorpt_correction_type multi-scan
_exptl_absorpt_process_details 'CrystalClear (Rigaku Inc., 2008)'
_exptl_crystal_colour yellow
_exptl_crystal_density_diffrn 1.836
_exptl_crystal_description block
_exptl_crystal_F_000 376
_exptl_crystal_size_max 0.21
_exptl_crystal_size_mid 0.2
_exptl_crystal_size_min 0.15
_refine_diff_density_max 0.280
_refine_diff_density_min -0.491
_refine_diff_density_rms 0.078
_refine_ls_extinction_method none
_refine_ls_goodness_of_fit_ref 1.068
_refine_ls_hydrogen_treatment constr
_refine_ls_matrix_type full
_refine_ls_number_parameters 225
_refine_ls_number_reflns 3012
_refine_ls_number_restraints 18
_refine_ls_restrained_S_all 1.067
_refine_ls_R_factor_all 0.0443
_refine_ls_R_factor_gt 0.0432
_refine_ls_shift/su_max 0.000
_refine_ls_shift/su_mean 0.000
_refine_ls_structure_factor_coef Fsqd
_refine_ls_weighting_details 'w=1/[\s^2^(Fo^2^)+(0.0424P)^2^+0.4967P] where P=(Fo^2^+2Fc^2^)/3'
_refine_ls_weighting_scheme calc
_refine_ls_wR_factor_gt 0.0916
_refine_ls_wR_factor_ref 0.0925
_reflns_Friedel_coverage 0.000
_reflns_number_gt 2909
_reflns_number_total 3012
_reflns_threshold_expression 'I > 2\s(I)'
_cod_data_source_file c9nj03591e2.cif
_cod_data_source_block bwn18210
_cod_depositor_comments 'Adding full bibliography for 7058734--7058740.cif.'
_cod_database_code 7058736
_shelx_shelxl_version_number 2018/3
_shelx_space_group_comment
;
The symmetry employed for this shelxl refinement is uniquely defined
by the following loop, which should always be used as a source of
symmetry information in preference to the above space-group names.
They are only intended as comments.
;
_shelx_estimated_absorpt_t_max 0.860
_shelx_estimated_absorpt_t_min 0.812
_olex2_refinement_description
;
1. Fixed Uiso
 At 1.2 times of:
  All C(H) groups, All N(H) groups, All N(H,H) groups, All O(H,H) groups
 At 1.5 times of:
  All C(H,H,H) groups
2. Uiso/Uaniso restraints and constraints
O6A \\sim O6: within 1.7A with sigma of 0.01 and sigma for terminal atoms of
0.01
Uanis(O6A) \\sim Ueq, Uanis(O6) \\sim Ueq: with sigma of 0.01 and sigma for
terminal atoms of 0.01
3. Others
 Sof(O6A)=1-FVAR(1)
 Sof(O6)=FVAR(1)
4.a Riding coordinates:
 O10(H10A,H10B), N5(H5A,H5B), N4(H4)
4.b Aromatic/amide H refined with riding coordinates:
 C3(H3), C5(H5)
4.c Idealised Me refined as rotating group:
 C8(H8A,H8B,H8C)
;
_olex2_submission_special_instructions 'No special instructions were received'

loop_
_space_group_symop_operation_xyz
'x, y, z'
'-x, -y, -z'

loop_
_atom_site_label
_atom_site_type_symbol
_atom_site_fract_x
_atom_site_fract_y
_atom_site_fract_z
_atom_site_U_iso_or_equiv
_atom_site_adp_type
_atom_site_occupancy
_atom_site_site_symmetry_order
_atom_site_calc_flag
_atom_site_refinement_flags_posn
_atom_site_refinement_flags_adp
_atom_site_refinement_flags_occupancy
_atom_site_disorder_assembly
_atom_site_disorder_group
Zn1 Zn 0.500000 0.500000 0.000000 0.01564(11) Uani 1 2 d S T P . .
O8 O 0.25360(19) 0.37329(18) 0.07638(11) 0.0172(3) Uani 1 1 d . . . . .
O9 O -0.0617(2) 0.2201(2) 0.03286(12) 0.0230(3) Uani 1 1 d . . . . .
O1 O 0.2590(2) 0.7722(2) 0.21453(11) 0.0228(3) Uani 1 1 d . . . . .
O10 O 0.4893(2) 0.75963(18) 0.05128(12) 0.0205(3) Uani 1 1 d . . . . .
H10A H 0.489383 0.822939 0.001076 0.025 Uiso 1 1 d R . . . .
H10B H 0.417653 0.781249 0.100286 0.025 Uiso 1 1 d R . . . .
O2 O 0.0035(3) 0.5178(2) 0.31297(14) 0.0324(4) Uani 1 1 d . . . . .
O3 O 0.1918(3) 0.5125(2) 0.45508(14) 0.0306(4) Uani 1 1 d . . . . .
O5 O 0.3581(3) 1.3089(2) 0.63670(13) 0.0324(4) Uani 1 1 d . . . A 1
O4 O 0.1825(3) 1.0729(2) 0.69244(13) 0.0353(4) Uani 1 1 d . . . . .
O7 O 0.4282(3) 1.0842(2) 0.15266(13) 0.0320(4) Uani 1 1 d . . . . .
N1 N 0.1256(3) 0.5902(2) 0.38853(14) 0.0202(3) Uani 1 1 d . . . . .
N5 N 0.2775(2) 0.4646(2) -0.12820(13) 0.0174(3) Uani 1 1 d . . . . .
H5A H 0.283937 0.400493 -0.186883 0.021 Uiso 1 1 d R . . . .
H5B H 0.267797 0.565683 -0.139753 0.021 Uiso 1 1 d R . . . .
N2 N 0.2715(3) 1.1516(2) 0.62180(14) 0.0217(4) Uani 1 1 d . . . . .
N4 N 0.1007(2) 0.3676(2) -0.09074(14) 0.0200(3) Uani 1 1 d . . . . .
H4 H 0.002277 0.320543 -0.135759 0.024 Uiso 1 1 d R . . . .
N3 N 0.4527(3) 1.1486(2) 0.24800(14) 0.0223(4) Uani 1 1 d . . . . .
O6 O 0.5751(9) 1.2866(5) 0.2781(2) 0.0376(12) Uani 0.804(17) 1 d . U . B 1
C2 C 0.1962(3) 0.7824(2) 0.40110(16) 0.0160(4) Uani 1 1 d . . . . .
C6 C 0.3528(3) 1.0492(3) 0.33071(15) 0.0168(4) Uani 1 1 d . . . . .
C3 C 0.1965(3) 0.8706(3) 0.50214(15) 0.0167(4) Uani 1 1 d . . . . .
H3 H 0.147657 0.809802 0.561406 0.020 Uiso 1 1 calc R . . . .
C1 C 0.2668(3) 0.8623(3) 0.30542(15) 0.0158(4) Uani 1 1 d . . . . .
C7 C 0.1082(3) 0.3235(2) 0.01079(15) 0.0161(4) Uani 1 1 d . . . . .
C8 C -0.0584(3) 0.1392(3) 0.13254(17) 0.0231(4) Uani 1 1 d . . . . .
H8A H 0.036305 0.068702 0.129079 0.035 Uiso 1 1 calc GR . . . .
H8B H -0.188726 0.063241 0.140577 0.035 Uiso 1 1 calc GR . . . .
H8C H -0.020426 0.230960 0.195201 0.035 Uiso 1 1 calc GR . . . .
C4 C 0.2713(3) 1.0537(3) 0.51571(15) 0.0166(4) Uani 1 1 d . . . . .
C5 C 0.3530(3) 1.1424(3) 0.43207(16) 0.0170(4) Uani 1 1 d . . . . .
H5 H 0.408767 1.266012 0.443866 0.020 Uiso 1 1 calc R . . . .
O6A O 0.493(4) 1.326(2) 0.2774(10) 0.038(4) Uani 0.196(17) 1 d . U . B 2

loop_
_atom_site_aniso_label
_atom_site_aniso_U_11
_atom_site_aniso_U_22
_atom_site_aniso_U_33
_atom_site_aniso_U_23
_atom_site_aniso_U_13
_atom_site_aniso_U_12
Zn1 0.01320(16) 0.01859(18) 0.01411(17) 0.00293(12) 0.00293(11) 0.00180(12)
O8 0.0157(6) 0.0218(7) 0.0137(6) 0.0045(5) 0.0034(5) 0.0031(5)
O9 0.0161(7) 0.0279(8) 0.0227(7) 0.0096(6) 0.0030(6) -0.0009(6)
O1 0.0213(7) 0.0284(8) 0.0139(7) -0.0020(6) 0.0039(5) 0.0000(6)
O10 0.0240(7) 0.0209(7) 0.0181(7) 0.0023(6) 0.0081(6) 0.0077(6)
O2 0.0355(9) 0.0258(8) 0.0269(9) -0.0010(7) -0.0045(7) -0.0050(7)
O3 0.0355(9) 0.0236(8) 0.0351(9) 0.0125(7) 0.0017(7) 0.0086(7)
O5 0.0449(10) 0.0237(8) 0.0249(8) -0.0071(7) 0.0047(7) 0.0068(7)
O4 0.0541(11) 0.0372(10) 0.0160(8) 0.0046(7) 0.0147(7) 0.0124(8)
O7 0.0577(11) 0.0278(8) 0.0176(8) 0.0102(6) 0.0181(7) 0.0182(8)
N1 0.0207(8) 0.0191(8) 0.0199(8) 0.0028(7) 0.0055(6) 0.0028(7)
N5 0.0172(8) 0.0202(8) 0.0133(7) 0.0038(6) 0.0025(6) 0.0014(6)
N2 0.0257(9) 0.0283(9) 0.0142(8) 0.0009(7) 0.0021(7) 0.0134(8)
N4 0.0142(8) 0.0262(9) 0.0157(8) 0.0041(7) 0.0006(6) -0.0019(7)
N3 0.0210(8) 0.0274(9) 0.0187(8) 0.0095(7) 0.0047(7) 0.0034(7)
O6 0.041(2) 0.0310(15) 0.0283(12) 0.0064(10) 0.0078(12) -0.0144(14)
C2 0.0146(8) 0.0160(9) 0.0168(9) 0.0038(7) 0.0019(7) 0.0020(7)
C6 0.0154(9) 0.0202(9) 0.0155(9) 0.0070(7) 0.0033(7) 0.0037(7)
C3 0.0159(8) 0.0218(10) 0.0133(9) 0.0058(7) 0.0033(7) 0.0048(7)
C1 0.0112(8) 0.0221(9) 0.0139(9) 0.0028(7) 0.0020(6) 0.0034(7)
C7 0.0161(9) 0.0164(9) 0.0165(9) 0.0022(7) 0.0038(7) 0.0049(7)
C8 0.0228(10) 0.0259(11) 0.0205(10) 0.0108(8) 0.0078(8) 0.0021(8)
C4 0.0167(9) 0.0217(9) 0.0123(8) 0.0009(7) 0.0020(7) 0.0070(7)
C5 0.0165(9) 0.0176(9) 0.0177(9) 0.0037(7) 0.0009(7) 0.0052(7)
O6A 0.044(7) 0.031(5) 0.029(4) 0.008(4) 0.011(4) -0.012(5)

loop_
_atom_type_symbol
_atom_type_description
_atom_type_scat_dispersion_real
_atom_type_scat_dispersion_imag
_atom_type_scat_source
C C 0.0033 0.0016 'International Tables Vol C Tables 4.2.6.8 and 6.1.1.4'
H H 0.0000 0.0000 'International Tables Vol C Tables 4.2.6.8 and 6.1.1.4'
N N 0.0061 0.0033 'International Tables Vol C Tables 4.2.6.8 and 6.1.1.4'
O O 0.0106 0.0060 'International Tables Vol C Tables 4.2.6.8 and 6.1.1.4'
Zn Zn 0.2839 1.4301 'International Tables Vol C Tables 4.2.6.8 and 6.1.1.4'

loop_
_geom_angle_atom_site_label_1
_geom_angle_atom_site_label_2
_geom_angle_atom_site_label_3
_geom_angle
_geom_angle_site_symmetry_1
_geom_angle_site_symmetry_3
O8 Zn1 O8 180.0 2_665 .
O8 Zn1 O10 96.64(6) . .
O8 Zn1 O10 83.36(6) 2_665 .
O8 Zn1 O10 83.36(6) . 2_665
O8 Zn1 O10 96.64(6) 2_665 2_665
O8 Zn1 N5 79.60(6) 2_665 2_665
O8 Zn1 N5 100.40(6) . 2_665
O8 Zn1 N5 79.60(6) . .
O8 Zn1 N5 100.40(6) 2_665 .
O10 Zn1 O10 180.00(8) 2_665 .
O10 Zn1 N5 87.37(7) . 2_665
O10 Zn1 N5 87.37(7) 2_665 .
O10 Zn1 N5 92.63(7) . .
O10 Zn1 N5 92.63(7) 2_665 2_665
N5 Zn1 N5 180.0 2_665 .
C7 O8 Zn1 110.80(12) . .
C7 O9 C8 115.56(16) . .
Zn1 O10 H10A 115.2 . .
Zn1 O10 H10B 121.3 . .
H10A O10 H10B 111.5 . .
O2 N1 C2 118.04(17) . .
O3 N1 O2 124.40(18) . .
O3 N1 C2 117.56(17) . .
Zn1 N5 H5A 118.3 . .
Zn1 N5 H5B 107.8 . .
H5A N5 H5B 112.2 . .
N4 N5 Zn1 106.99(11) . .
N4 N5 H5A 101.2 . .
N4 N5 H5B 109.8 . .
O5 N2 O4 123.15(18) . .
O5 N2 C4 118.80(17) . .
O4 N2 C4 118.05(18) . .
N5 N4 H4 119.9 . .
C7 N4 N5 117.28(16) . .
C7 N4 H4 121.4 . .
O7 N3 C6 119.85(18) . .
O7 N3 O6A 121.8(6) . .
O6 N3 O7 121.5(2) . .
O6 N3 C6 118.2(2) . .
O6A N3 C6 112.1(6) . .
C3 C2 N1 117.58(17) . .
C3 C2 C1 125.48(18) . .
C1 C2 N1 116.90(17) . .
C1 C6 N3 119.68(17) . .
C5 C6 N3 116.48(17) . .
C5 C6 C1 123.80(17) . .
C2 C3 H3 121.1 . .
C2 C3 C4 117.85(17) . .
C4 C3 H3 121.1 . .
O1 C1 C2 121.75(18) . .
O1 C1 C6 126.37(17) . .
C6 C1 C2 111.79(17) . .
O8 C7 O9 123.79(17) . .
O8 C7 N4 124.63(18) . .
O9 C7 N4 111.58(17) . .
O9 C8 H8A 109.5 . .
O9 C8 H8B 109.5 . .
O9 C8 H8C 109.5 . .
H8A C8 H8B 109.5 . .
H8A C8 H8C 109.5 . .
H8B C8 H8C 109.5 . .
C3 C4 N2 119.21(17) . .
C5 C4 N2 119.11(18) . .
C5 C4 C3 121.61(18) . .
C6 C5 H5 120.4 . .
C4 C5 C6 119.20(18) . .
C4 C5 H5 120.4 . .

loop_
_geom_bond_atom_site_label_1
_geom_bond_atom_site_label_2
_geom_bond_distance
_geom_bond_site_symmetry_2
Zn1 O8 2.0975(15) 2_665
Zn1 O8 2.0975(15) .
Zn1 O10 2.1116(15) .
Zn1 O10 2.1116(15) 2_665
Zn1 N5 2.1307(18) .
Zn1 N5 2.1307(18) 2_665
O8 C7 1.235(2) .
O9 C7 1.328(2) .
O9 C8 1.453(2) .
O1 C1 1.256(2) .
O10 H10A 0.8401 .
O10 H10B 0.8400 .
O2 N1 1.228(2) .
O3 N1 1.227(2) .
O5 N2 1.229(2) .
O4 N2 1.231(2) .
O7 N3 1.219(2) .
N1 C2 1.465(2) .
N5 H5A 0.8499 .
N5 H5B 0.8499 .
N5 N4 1.417(2) .
N2 C4 1.450(2) .
N4 H4 0.8500 .
N4 C7 1.342(2) .
N3 O6 1.217(3) .
N3 C6 1.455(2) .
N3 O6A 1.366(18) .
C2 C3 1.364(3) .
C2 C1 1.450(3) .
C6 C1 1.443(3) .
C6 C5 1.384(3) .
C3 H3 0.9500 .
C3 C4 1.400(3) .
C8 H8A 0.9800 .
C8 H8B 0.9800 .
C8 H8C 0.9800 .
C4 C5 1.379(3) .
C5 H5 0.9500 .

loop_
_geom_torsion_atom_site_label_1
_geom_torsion_atom_site_label_2
_geom_torsion_atom_site_label_3
_geom_torsion_atom_site_label_4
_geom_torsion
Zn1 O8 C7 O9 171.01(15)
Zn1 O8 C7 N4 -9.6(2)
Zn1 N5 N4 C7 1.0(2)
O2 N1 C2 C3 130.6(2)
O2 N1 C2 C1 -51.7(2)
O3 N1 C2 C3 -48.8(2)
O3 N1 C2 C1 128.89(19)
O5 N2 C4 C3 171.34(19)
O5 N2 C4 C5 -5.7(3)
O4 N2 C4 C3 -9.4(3)
O4 N2 C4 C5 173.57(18)
O7 N3 C6 C1 15.7(3)
O7 N3 C6 C5 -166.46(19)
N1 C2 C3 C4 177.43(17)
N1 C2 C1 O1 3.5(3)
N1 C2 C1 C6 -173.35(16)
N5 N4 C7 O8 6.1(3)
N5 N4 C7 O9 -174.43(16)
N2 C4 C5 C6 -179.95(17)
N3 C6 C1 O1 -4.0(3)
N3 C6 C1 C2 172.71(16)
N3 C6 C5 C4 -176.08(16)
O6 N3 C6 C1 -156.4(4)
O6 N3 C6 C5 21.4(5)
C2 C3 C4 N2 179.23(17)
C2 C3 C4 C5 -3.8(3)
C3 C2 C1 O1 -178.96(19)
C3 C2 C1 C6 4.2(3)
C3 C4 C5 C6 3.1(3)
C1 C2 C3 C4 -0.1(3)
C1 C6 C5 C4 1.6(3)
C8 O9 C7 O8 -11.5(3)
C8 O9 C7 N4 169.06(17)
C5 C6 C1 O1 178.39(19)
C5 C6 C1 C2 -4.9(3)
O6A N3 C6 C1 168.4(12)
O6A N3 C6 C5 -13.8(12)
